data_7023972
loop_
_publ_author_name
'Xu, Ling'
'Wang, Yu-Chen'
'Zhang, Wen-Xiong'
'Xi, Zhenfeng'

_publ_section_title
;
 Half-sandwich bis(propiolamidinate) rare-earth metal complexes:
 synthesis, structure and dissociation of the cyclopentadienyl ligand via
 competition with an amidinate.
;
_journal_issue 47
_journal_name_full 'Dalton transactions (Cambridge, England : 2003)'
_journal_page_first 16466
_journal_page_last 16469
_journal_paper_doi 10.1039/c3dt52179f
_journal_volume 42
_journal_year 2013
_chemical_formula_moiety 'C45 H57 N6 Y1'
_chemical_formula_sum 'C45 H57 N6 Y'
_chemical_formula_weight 770.87
_chemical_name_systematic
;
 ?
;
_space_group_crystal_system hexagonal
_space_group_IT_number 173
_space_group_name_Hall 'P 6c'
_space_group_name_H-M_alt 'P 63'
_symmetry_space_group_name_Hall 'P 6c'
_symmetry_space_group_name_H-M 'P 63'
_atom_sites_solution_hydrogens geom
_atom_sites_solution_primary iterative
_audit_creation_date 2013-09-14
_audit_creation_method
;
  Olex2 1.2
  (compiled Apr 23 2013 17:54:37, GUI svn.r4466)
;
_cell_angle_alpha 90
_cell_angle_beta 90
_cell_angle_gamma 120
_cell_formula_units_Z 2
_cell_length_a 16.124(2)
_cell_length_b 16.124(2)
_cell_length_c 9.945(2)
_cell_measurement_temperature 173(2)
_cell_volume 2239.1(6)
_computing_molecular_graphics
;
O. V. Dolomanov, L. J. Bourhis, R. J. Gildea, J. A. K. Howard and H. Puschmann,
OLEX2: a complete structure solution, refinement and analysis program.
J. Appl. Cryst. (2009). 42, 339-341.
;
_computing_publication_material
;
O. V. Dolomanov, L. J. Bourhis, R. J. Gildea, J. A. K. Howard and H. Puschmann,
OLEX2: a complete structure solution, refinement and analysis program.
J. Appl. Cryst. (2009). 42, 339-341.
;
_computing_structure_refinement
;
SHELXL, G.M. Sheldrick, Acta Cryst.
(2008). A64, 112-122
;
_computing_structure_solution 'SUPERFLIP, J. Appl. Cryst. (2007) 40, 786-790'
_diffrn_ambient_temperature 173(2)
_diffrn_measured_fraction_theta_full 0.998
_diffrn_measured_fraction_theta_max 0.999
_diffrn_radiation_type MoK\a
_diffrn_radiation_wavelength 0.71073
_diffrn_reflns_av_R_equivalents 0.0760
_diffrn_reflns_av_unetI/netI 0.0490
_diffrn_reflns_Laue_measured_fraction_full 0.998
_diffrn_reflns_Laue_measured_fraction_max 0.999
_diffrn_reflns_limit_h_max 19
_diffrn_reflns_limit_h_min -19
_diffrn_reflns_limit_k_max 19
_diffrn_reflns_limit_k_min -19
_diffrn_reflns_limit_l_max 12
_diffrn_reflns_limit_l_min -12
_diffrn_reflns_number 14012
_diffrn_reflns_point_group_measured_fraction_full 0.999
_diffrn_reflns_point_group_measured_fraction_max 0.999
_diffrn_reflns_theta_full 25.242
_diffrn_reflns_theta_max 26.022
_diffrn_reflns_theta_min 2.526
_exptl_absorpt_coefficient_mu 1.337
_exptl_crystal_density_diffrn 1.143
_exptl_crystal_F_000 816
_exptl_crystal_size_max 0.21
_exptl_crystal_size_mid 0.2
_exptl_crystal_size_min 0.17
_refine_diff_density_max 0.390
_refine_diff_density_min -0.223
_refine_diff_density_rms 0.052
_refine_ls_abs_structure_details
;
 Refined as an inversion twin.
;
_refine_ls_abs_structure_Flack 0.113(16)
_refine_ls_extinction_method none
_refine_ls_goodness_of_fit_ref 1.130
_refine_ls_hydrogen_treatment constr
_refine_ls_matrix_type full
_refine_ls_number_parameters 162
_refine_ls_number_reflns 2910
_refine_ls_number_restraints 1
_refine_ls_restrained_S_all 1.129
_refine_ls_R_factor_all 0.0575
_refine_ls_R_factor_gt 0.0536
_refine_ls_shift/su_max 0.000
_refine_ls_shift/su_mean 0.000
_refine_ls_structure_factor_coef Fsqd
_refine_ls_weighting_details 'w=1/[\s^2^(Fo^2^)+(0.0387P)^2^+1.5495P] where P=(Fo^2^+2Fc^2^)/3'
_refine_ls_weighting_scheme calc
_refine_ls_wR_factor_gt 0.1123
_refine_ls_wR_factor_ref 0.1142
_reflns_Friedel_coverage 0.887
_reflns_Friedel_fraction_full 0.999
_reflns_Friedel_fraction_max 0.999
_reflns_number_gt 2764
_reflns_number_total 2910
_reflns_threshold_expression 'I > 2\s(I)'
_cod_data_source_file c3dt52179f.txt
_cod_data_source_block a
_cod_original_cell_volume 2239.1(8)
_cod_database_code 7023972
_olex2_refinement_description
;
1. Others
 Fixed U13: Y1(0)
 Fixed U23: Y1(0)
 Fixed Uiso: H1(0.056) H2A(0.139) H2B(0.139) H2C(0.139) H3A(0.1) H3B(0.1)
 H3C(0.1) H4(0.059) H5A(0.154) H5B(0.154) H5C(0.154) H6A(0.143) H6B(0.143)
 H6C(0.143) H11(0.097) H12(0.127) H13(0.124) H14(0.104) H15(0.077)
 Fixed X: Y1(0.3333) H1(0.2129) H2A(0.3306) H2B(0.228) H2C(0.2801) H3A(0.1337)
 H3B(0.0862) H3C(0.0948) H4(0.3836) H5A(0.3284) H5B(0.4312) H5C(0.4218)
 H6A(0.5482) H6B(0.5219) H6C(0.5408) H11(0.1802) H12(0.1489) H13(0.2093)
 H14(0.3051) H15(0.3348)
 Fixed Y: Y1(0.6667) H1(0.3879) H2A(0.4921) H2B(0.449) H2C(0.5557) H3A(0.5099)
 H3B(0.4045) H3C(0.4187) H4(0.4567) H5A(0.5304) H5B(0.5493) H5C(0.6321)
 H6A(0.5605) H6B(0.5499) H6C(0.6439) H11(0.1682) H12(0.0093) H13(-0.043)
 H14(0.0628) H15(0.2198)
 Fixed Z: H1(0.8353) H2A(0.9846) H2B(1.0551) H2C(0.9964) H3A(0.8569)
 H3B(0.9196) H3C(0.76) H4(0.4322) H5A(0.2832) H5B(0.2353) H5C(0.3103)
 H6A(0.4022) H6B(0.5588) H6C(0.4787) H11(0.4695) H12(0.4732) H13(0.6419)
 H14(0.8073) H15(0.8112)
;
_shelx_estimated_absorpt_t_max 0.805
_shelx_estimated_absorpt_t_min 0.767
_shelx_space_group_comment
;
The symmetry employed for this shelxl refinement is uniquely defined
by the following loop, which should always be used as a source of
symmetry information in preference to the above space-group names.
They are only intended as comments.
;
_shelxl_version_number 2013-3

loop_
_space_group_symop_operation_xyz
'x, y, z'
'-y, x-y, z'
'-x+y, -x, z'
'-x, -y, z+1/2'
'y, -x+y, z+1/2'
'x-y, x, z+1/2'

loop_
_atom_site_label
_atom_site_type_symbol
_atom_site_fract_x
_atom_site_fract_y
_atom_site_fract_z
_atom_site_U_iso_or_equiv
_atom_site_adp_type
_atom_site_occupancy
_atom_site_site_symmetry_order
_atom_site_calc_flag
_atom_site_refinement_flags_posn
_atom_site_refinement_flags_adp
_atom_site_refinement_flags_occupancy
Y1 Y 0.3333 0.6667 0.63858(12) 0.0323(2) Uani 1 3 d S T P
N1 N 0.2825(4) 0.5171(3) 0.7430(5) 0.0424(11) Uani 1 1 d . . .
N2 N 0.3593(4) 0.5479(3) 0.5427(5) 0.0418(11) Uani 1 1 d . . .
C1 C 0.2213(4) 0.4531(4) 0.8498(6) 0.0464(15) Uani 1 1 d . . .
H1 H 0.2129 0.3879 0.8353 0.056 Uiso 1 1 calc R U .
C2 C 0.2691(6) 0.4907(7) 0.9830(8) 0.093(3) Uani 1 1 d . . .
H2A H 0.3306 0.4921 0.9846 0.139 Uiso 1 1 calc R U .
H2B H 0.2280 0.4490 1.0551 0.139 Uiso 1 1 calc R U .
H2C H 0.2801 0.5557 0.9964 0.139 Uiso 1 1 calc R U .
C3 C 0.1259(5) 0.4460(5) 0.8463(8) 0.067(2) Uani 1 1 d . . .
H3A H 0.1337 0.5099 0.8569 0.100 Uiso 1 1 calc R U .
H3B H 0.0862 0.4045 0.9196 0.100 Uiso 1 1 calc R U .
H3C H 0.0948 0.4187 0.7600 0.100 Uiso 1 1 calc R U .
C4 C 0.4103(5) 0.5275(5) 0.4377(6) 0.0493(15) Uani 1 1 d . . .
H4 H 0.3836 0.4567 0.4322 0.059 Uiso 1 1 calc R U .
C5 C 0.3967(7) 0.5628(8) 0.3052(8) 0.102(4) Uani 1 1 d . . .
H5A H 0.3284 0.5304 0.2832 0.154 Uiso 1 1 calc R U .
H5B H 0.4312 0.5493 0.2353 0.154 Uiso 1 1 calc R U .
H5C H 0.4218 0.6321 0.3103 0.154 Uiso 1 1 calc R U .
C6 C 0.5142(6) 0.5745(8) 0.4723(9) 0.096(3) Uani 1 1 d . . .
H6A H 0.5482 0.5605 0.4022 0.143 Uiso 1 1 calc R U .
H6B H 0.5219 0.5499 0.5588 0.143 Uiso 1 1 calc R U .
H6C H 0.5408 0.6439 0.4787 0.143 Uiso 1 1 calc R U .
C7 C 0.3129(3) 0.4858(3) 0.6431(10) 0.0386(10) Uani 1 1 d . . .
C8 C 0.2955(3) 0.3877(3) 0.6381(10) 0.0430(11) Uani 1 1 d . . .
C9 C 0.2776(3) 0.3064(3) 0.6412(11) 0.0459(11) Uani 1 1 d . . .
C10 C 0.2576(4) 0.2086(3) 0.6433(11) 0.0500(13) Uani 1 1 d . . .
C11 C 0.2044(6) 0.1469(5) 0.5404(10) 0.081(2) Uani 1 1 d . . .
H11 H 0.1802 0.1682 0.4695 0.097 Uiso 1 1 calc R U .
C12 C 0.1867(8) 0.0523(6) 0.5423(13) 0.106(3) Uani 1 1 d . . .
H12 H 0.1489 0.0093 0.4732 0.127 Uiso 1 1 calc R U .
C13 C 0.2226(6) 0.0214(5) 0.6411(19) 0.103(3) Uani 1 1 d . . .
H13 H 0.2093 -0.0430 0.6419 0.124 Uiso 1 1 calc R U .
C14 C 0.2783(6) 0.0839(6) 0.7396(11) 0.087(3) Uani 1 1 d . . .
H14 H 0.3051 0.0628 0.8073 0.104 Uiso 1 1 calc R U .
C15 C 0.2962(5) 0.1774(5) 0.7420(8) 0.0641(19) Uani 1 1 d . . .
H15 H 0.3348 0.2198 0.8112 0.077 Uiso 1 1 calc R U .

loop_
_atom_site_aniso_label
_atom_site_aniso_U_11
_atom_site_aniso_U_22
_atom_site_aniso_U_33
_atom_site_aniso_U_23
_atom_site_aniso_U_13
_atom_site_aniso_U_12
Y1 0.0305(3) 0.0305(3) 0.0358(4) 0.000 0.000 0.01524(13)
N1 0.054(3) 0.035(2) 0.041(3) 0.008(2) 0.018(2) 0.025(2)
N2 0.051(3) 0.038(2) 0.041(3) 0.004(2) 0.015(2) 0.025(2)
C1 0.050(3) 0.039(3) 0.051(4) 0.013(3) 0.019(3) 0.023(3)
C2 0.061(5) 0.130(8) 0.052(5) 0.035(5) 0.012(4) 0.022(5)
C3 0.042(3) 0.064(4) 0.078(6) 0.029(4) 0.018(4) 0.014(3)
C4 0.058(4) 0.050(3) 0.048(4) 0.001(3) 0.019(3) 0.033(3)
C5 0.153(9) 0.167(10) 0.042(5) -0.006(5) 0.013(5) 0.121(9)
C6 0.066(5) 0.159(10) 0.069(6) -0.010(6) 0.022(4) 0.061(6)
C7 0.037(2) 0.035(2) 0.045(3) 0.007(4) 0.007(4) 0.0195(19)
C8 0.043(2) 0.043(3) 0.046(3) 0.001(5) 0.003(5) 0.024(2)
C9 0.046(3) 0.042(3) 0.053(3) 0.003(5) 0.011(4) 0.024(2)
C10 0.051(3) 0.036(2) 0.062(4) 0.002(5) 0.014(5) 0.021(2)
C11 0.093(6) 0.051(4) 0.097(6) 0.006(4) -0.004(5) 0.034(4)
C12 0.120(8) 0.042(4) 0.139(9) -0.013(5) -0.018(7) 0.028(5)
C13 0.114(6) 0.043(4) 0.152(8) 0.008(9) -0.016(12) 0.040(4)
C14 0.090(6) 0.054(5) 0.123(8) 0.036(5) 0.018(6) 0.041(5)
C15 0.069(4) 0.052(4) 0.072(5) 0.018(4) 0.009(4) 0.031(4)

loop_
_atom_type_symbol
_atom_type_description
_atom_type_scat_dispersion_real
_atom_type_scat_dispersion_imag
_atom_type_scat_source
C C 0.0033 0.0016 'International Tables Vol C Tables 4.2.6.8 and 6.1.1.4'
H H 0.0000 0.0000 'International Tables Vol C Tables 4.2.6.8 and 6.1.1.4'
N N 0.0061 0.0033 'International Tables Vol C Tables 4.2.6.8 and 6.1.1.4'
Y Y -2.7962 3.5667 'International Tables Vol C Tables 4.2.6.8 and 6.1.1.4'

loop_
_geom_angle_atom_site_label_1
_geom_angle_atom_site_label_2
_geom_angle_atom_site_label_3
_geom_angle
_geom_angle_site_symmetry_1
_geom_angle_site_symmetry_3
N1 Y1 N1 102.15(15) 3_565 .
N1 Y1 N1 102.15(15) . 2_665
N1 Y1 N1 102.15(15) 3_565 2_665
N1 Y1 C7 104.25(18) . 3_565
N1 Y1 C7 127.78(18) 2_665 3_565
N1 Y1 C7 127.78(18) 3_565 .
N1 Y1 C7 28.4(2) 3_565 3_565
N1 Y1 C7 28.4(2) . .
N1 Y1 C7 104.25(18) 3_565 2_665
N1 Y1 C7 104.25(18) 2_665 .
N1 Y1 C7 28.4(2) 2_665 2_665
N1 Y1 C7 127.78(18) . 2_665
N2 Y1 N1 57.38(16) . .
N2 Y1 N1 57.38(16) 3_565 3_565
N2 Y1 N1 100.90(17) 3_565 .
N2 Y1 N1 152.07(15) 2_665 .
N2 Y1 N1 100.90(17) 2_665 3_565
N2 Y1 N1 57.38(16) 2_665 2_665
N2 Y1 N1 100.90(17) . 2_665
N2 Y1 N1 152.07(16) . 3_565
N2 Y1 N1 152.07(15) 3_565 2_665
N2 Y1 N2 104.72(14) 3_565 2_665
N2 Y1 N2 104.72(15) 3_565 .
N2 Y1 N2 104.72(14) 2_665 .
N2 Y1 C7 29.1(2) . .
N2 Y1 C7 131.27(18) 2_665 .
N2 Y1 C7 103.53(17) 2_665 3_565
N2 Y1 C7 131.27(18) . 3_565
N2 Y1 C7 29.1(2) 3_565 3_565
N2 Y1 C7 29.1(2) 2_665 2_665
N2 Y1 C7 103.53(17) . 2_665
N2 Y1 C7 103.53(17) 3_565 .
N2 Y1 C7 131.27(18) 3_565 2_665
C7 Y1 C7 119.974(14) 2_665 .
C7 Y1 C7 119.975(16) 3_565 .
C7 Y1 C7 119.974(14) 3_565 2_665
C1 N1 Y1 143.6(4) . .
C7 N1 Y1 93.1(4) . .
C7 N1 C1 121.7(4) . .
C4 N2 Y1 145.0(4) . .
C7 N2 Y1 92.6(3) . .
C7 N2 C4 121.8(5) . .
N1 C1 H1 108.9 . .
N1 C1 C2 109.0(5) . .
N1 C1 C3 110.1(5) . .
C2 C1 H1 108.9 . .
C3 C1 H1 108.9 . .
C3 C1 C2 110.9(6) . .
C1 C2 H2A 109.5 . .
C1 C2 H2B 109.5 . .
C1 C2 H2C 109.5 . .
H2A C2 H2B 109.5 . .
H2A C2 H2C 109.5 . .
H2B C2 H2C 109.5 . .
C1 C3 H3A 109.5 . .
C1 C3 H3B 109.5 . .
C1 C3 H3C 109.5 . .
H3A C3 H3B 109.5 . .
H3A C3 H3C 109.5 . .
H3B C3 H3C 109.5 . .
N2 C4 H4 109.0 . .
N2 C4 C5 109.6(5) . .
N2 C4 C6 109.6(6) . .
C5 C4 H4 109.0 . .
C6 C4 H4 109.0 . .
C6 C4 C5 110.5(7) . .
C4 C5 H5A 109.5 . .
C4 C5 H5B 109.5 . .
C4 C5 H5C 109.5 . .
H5A C5 H5B 109.5 . .
H5A C5 H5C 109.5 . .
H5B C5 H5C 109.5 . .
C4 C6 H6A 109.5 . .
C4 C6 H6B 109.5 . .
C4 C6 H6C 109.5 . .
H6A C6 H6B 109.5 . .
H6A C6 H6C 109.5 . .
H6B C6 H6C 109.5 . .
N1 C7 Y1 58.6(2) . .
N1 C7 N2 116.7(4) . .
N1 C7 C8 122.2(7) . .
N2 C7 Y1 58.3(2) . .
N2 C7 C8 121.0(7) . .
C8 C7 Y1 175.3(5) . .
C9 C8 C7 175.8(9) . .
C8 C9 C10 178.9(8) . .
C11 C10 C9 119.6(8) . .
C15 C10 C9 120.8(8) . .
C15 C10 C11 119.4(6) . .
C10 C11 H11 120.4 . .
C10 C11 C12 119.2(9) . .
C12 C11 H11 120.4 . .
C11 C12 H12 119.5 . .
C13 C12 C11 121.1(10) . .
C13 C12 H12 119.5 . .
C12 C13 H13 120.3 . .
C12 C13 C14 119.5(7) . .
C14 C13 H13 120.3 . .
C13 C14 H14 119.5 . .
C13 C14 C15 121.1(9) . .
C15 C14 H14 119.5 . .
C10 C15 H15 120.1 . .
C14 C15 C10 119.7(8) . .
C14 C15 H15 120.1 . .

loop_
_geom_bond_atom_site_label_1
_geom_bond_atom_site_label_2
_geom_bond_distance
_geom_bond_site_symmetry_2
Y1 N1 2.363(4) 3_565
Y1 N1 2.363(4) .
Y1 N1 2.364(4) 2_665
Y1 N2 2.356(4) 3_565
Y1 N2 2.356(4) 2_665
Y1 N2 2.356(4) .
Y1 C7 2.766(4) .
Y1 C7 2.766(4) 2_665
Y1 C7 2.766(4) 3_565
N1 C1 1.467(7) .
N1 C7 1.316(9) .
N2 C4 1.465(7) .
N2 C7 1.345(9) .
C1 H1 1.0000 .
C1 C2 1.500(10) .
C1 C3 1.484(9) .
C2 H2A 0.9800 .
C2 H2B 0.9800 .
C2 H2C 0.9800 .
C3 H3A 0.9800 .
C3 H3B 0.9800 .
C3 H3C 0.9800 .
C4 H4 1.0000 .
C4 C5 1.495(11) .
C4 C6 1.493(10) .
C5 H5A 0.9800 .
C5 H5B 0.9800 .
C5 H5C 0.9800 .
C6 H6A 0.9800 .
C6 H6B 0.9800 .
C6 H6C 0.9800 .
C7 C8 1.463(6) .
C8 C9 1.194(6) .
C9 C10 1.443(6) .
C10 C11 1.385(13) .
C10 C15 1.386(11) .
C11 H11 0.9500 .
C11 C12 1.404(11) .
C12 H12 0.9500 .
C12 C13 1.356(17) .
C13 H13 0.9500 .
C13 C14 1.370(17) .
C14 H14 0.9500 .
C14 C15 1.386(10) .
C15 H15 0.9500 .

loop_
_geom_torsion_atom_site_label_1
_geom_torsion_atom_site_label_2
_geom_torsion_atom_site_label_3
_geom_torsion_atom_site_label_4
_geom_torsion
Y1 N1 C1 C2 -76.3(9)
Y1 N1 C1 C3 45.5(10)
Y1 N1 C7 N2 3.8(6)
Y1 N1 C7 C8 -174.6(5)
Y1 N2 C4 C5 -49.9(10)
Y1 N2 C4 C6 71.6(9)
Y1 N2 C7 N1 -3.8(6)
Y1 N2 C7 C8 174.6(5)
C1 N1 C7 Y1 168.8(7)
C1 N1 C7 N2 172.5(5)
C1 N1 C7 C8 -5.8(10)
C4 N2 C7 Y1 173.4(6)
C4 N2 C7 N1 169.6(5)
C4 N2 C7 C8 -12.0(9)
C7 N1 C1 C2 122.8(7)
C7 N1 C1 C3 -115.4(7)
C7 N2 C4 C5 141.7(8)
C7 N2 C4 C6 -96.8(8)
C9 C10 C11 C12 178.9(8)
C9 C10 C15 C14 -178.0(7)
C10 C11 C12 C13 -1.6(17)
C11 C10 C15 C14 -2.4(12)
C11 C12 C13 C14 -1(2)
C12 C13 C14 C15 1.9(18)
C13 C14 C15 C10 -0.2(14)
C15 C10 C11 C12 3.2(13)
